data_8106527
loop_
_publ_author_name
'Yan, Chang'
'Zhao, Meng'
'Gao, Ju'
'Yao, Jinlei'

_publ_section_title
;
 Crystal structure of yttrium gallium antimonide, Y5Ga1.24Sb2.77
;
_journal_issue 2
_journal_name_full 'Zeitschrift f\"ur Kristallographie - New Crystal Structures'
_journal_page_first 331
_journal_page_last 332
_journal_paper_doi 10.1515/ncrs-2016-0312
_journal_volume 232
_journal_year 2017
_chemical_formula_sum 'Ga1.24 Sb2.77 Y5'
_chemical_formula_weight 867.29
_space_group_IT_number 62
_space_group_name_Hall '-P 2ac 2n'
_space_group_name_H-M_alt 'P n m a'
_symmetry_cell_setting orthorhombic
_symmetry_space_group_name_H-M 'P n m a'
_atom_sites_solution_primary direct
_atom_sites_solution_secondary difmap
_cell_angle_alpha 90.00
_cell_angle_beta 90.00
_cell_angle_gamma 90.00
_cell_formula_units_Z 4
_cell_length_a 7.9629(13)
_cell_length_b 15.175(2)
_cell_length_c 7.9795(11)
_cell_measurement_reflns_used 1312
_cell_measurement_temperature 293(2)
_cell_measurement_theta_max 29.22
_cell_measurement_theta_min 2.68
_cell_volume 964.2(2)
_computing_cell_refinement X-Area
_computing_data_collection X-Area
_computing_data_reduction X-Red32
_computing_molecular_graphics 'Diamond 2.1c [11]'
_computing_publication_material 'SHELXL-97 [10]'
_computing_structure_refinement 'SHELXL-97 [10]'
_computing_structure_solution 'SHELXS-97 [10]'
_diffrn_ambient_temperature 293(2)
_diffrn_measured_fraction_theta_full 0.965
_diffrn_measured_fraction_theta_max 0.965
_diffrn_measurement_device_type 'STOE IPDSII'
_diffrn_measurement_method 'omega scan'
_diffrn_radiation_monochromator graphite
_diffrn_radiation_source 'fine-focus sealed tube'
_diffrn_radiation_type MoK\a
_diffrn_radiation_wavelength 0.71073
_diffrn_reflns_av_R_equivalents 0.1749
_diffrn_reflns_av_sigmaI/netI 0.1827
_diffrn_reflns_limit_h_max 10
_diffrn_reflns_limit_h_min -10
_diffrn_reflns_limit_k_max 20
_diffrn_reflns_limit_k_min -20
_diffrn_reflns_limit_l_max 9
_diffrn_reflns_limit_l_min -10
_diffrn_reflns_number 7461
_diffrn_reflns_theta_full 29.22
_diffrn_reflns_theta_max 29.22
_diffrn_reflns_theta_min 2.68
_exptl_absorpt_coefficient_mu 40.636
_exptl_absorpt_correction_T_max 0.2231
_exptl_absorpt_correction_T_min 0.1179
_exptl_absorpt_correction_type numerical
_exptl_absorpt_process_details X-Red
_exptl_crystal_colour metallic
_exptl_crystal_density_diffrn 5.974
_exptl_crystal_density_method 'not measured'
_exptl_crystal_description block
_exptl_crystal_F_000 1497
_exptl_crystal_size_max 0.077
_exptl_crystal_size_mid 0.057
_exptl_crystal_size_min 0.046
_refine_diff_density_max 2.993
_refine_diff_density_min -3.286
_refine_diff_density_rms 0.492
_refine_ls_extinction_coef 0.00080(7)
_refine_ls_extinction_expression Fc^*^=kFc[1+0.001xFc^2^\l^3^/sin(2\q)]^-1/4^
_refine_ls_extinction_method SHELXL
_refine_ls_goodness_of_fit_ref 0.892
_refine_ls_matrix_type full
_refine_ls_number_parameters 49
_refine_ls_number_reflns 1312
_refine_ls_number_restraints 0
_refine_ls_restrained_S_all 0.892
_refine_ls_R_factor_all 0.1499
_refine_ls_R_factor_gt 0.0701
_refine_ls_shift/su_max 0.000
_refine_ls_shift/su_mean 0.000
_refine_ls_structure_factor_coef Fsqd
_refine_ls_weighting_details 'calc w=1/[\s^2^(Fo^2^)+(0.0000P)^2^+0.0000P] where P=(Fo^2^+2Fc^2^)/3'
_refine_ls_weighting_scheme calc
_refine_ls_wR_factor_gt 0.0616
_refine_ls_wR_factor_ref 0.0741
_reflns_number_gt 727
_reflns_number_total 1312
_reflns_threshold_expression >2sigma(I)
_cod_data_source_file suppl_ncrs-2016-0312_suppl.cif
_cod_data_source_block pnma
_cod_original_sg_symbol_H-M Pnma
_cod_database_code 8106527

loop_
_symmetry_equiv_pos_as_xyz
'x, y, z'
'-x+1/2, -y, z+1/2'
'-x, y+1/2, -z'
'x+1/2, -y+1/2, -z+1/2'
'-x, -y, -z'
'x-1/2, y, -z-1/2'
'x, -y-1/2, z'
'-x-1/2, y-1/2, z-1/2'

loop_
_atom_site_label
_atom_site_type_symbol
_atom_site_fract_x
_atom_site_fract_y
_atom_site_fract_z
_atom_site_U_iso_or_equiv
_atom_site_adp_type
_atom_site_occupancy
_atom_site_symmetry_multiplicity
_atom_site_calc_flag
_atom_site_refinement_flags
_atom_site_disorder_assembly
_atom_site_disorder_group
Y1 Y -0.0615(2) 0.61264(12) 0.1735(3) 0.0133(4) Uani 1 1 d . . .
Y2 Y 0.3985(2) 0.12097(12) 0.1592(3) 0.0107(4) Uani 1 1 d . . .
Y3 Y 0.2306(4) 0.2500 0.5038(4) 0.0088(5) Uani 1 2 d S . .
Sb1 Sb 0.23791(19) 0.04534(6) 0.48282(17) 0.0104(3) Uani 1 1 d . . .
Sb2 Sb 0.0983(3) 0.2500 0.1258(3) 0.0095(8) Uani 0.61(3) 2 d SP . .
Ga2 Ga 0.0983(3) 0.2500 0.1258(3) 0.0095(8) Uani 0.39(3) 2 d SP . .
Sb3 Sb 0.3664(4) 0.2500 0.8599(4) 0.0101(11) Uani 0.14(3) 2 d SP . .
Ga3 Ga 0.3664(4) 0.2500 0.8599(4) 0.0101(11) Uani 0.86(3) 2 d SP . .

loop_
_atom_site_aniso_label
_atom_site_aniso_U_11
_atom_site_aniso_U_22
_atom_site_aniso_U_33
_atom_site_aniso_U_23
_atom_site_aniso_U_13
_atom_site_aniso_U_12
Y1 0.0170(10) 0.0094(8) 0.0136(11) -0.0003(7) 0.0040(9) -0.0010(7)
Y2 0.0137(9) 0.0072(8) 0.0112(10) 0.0008(7) 0.0031(9) 0.0005(6)
Y3 0.0102(13) 0.0094(8) 0.0067(12) 0.000 -0.0011(12) 0.000
Sb1 0.0120(6) 0.0078(4) 0.0116(6) 0.0011(5) 0.0035(6) 0.0004(5)
Sb2 0.0114(14) 0.0067(10) 0.0105(14) 0.000 -0.0004(10) 0.000
Ga2 0.0114(14) 0.0067(10) 0.0105(14) 0.000 -0.0004(10) 0.000
Sb3 0.0138(19) 0.0076(14) 0.0090(18) 0.000 -0.0033(13) 0.000
Ga3 0.0138(19) 0.0076(14) 0.0090(18) 0.000 -0.0033(13) 0.000

loop_
_atom_type_symbol
_atom_type_description
_atom_type_scat_dispersion_real
_atom_type_scat_dispersion_imag
_atom_type_scat_source
Ga Ga 0.2307 1.6083 'International Tables Vol C Tables 4.2.6.8 and 6.1.1.4'
Y Y -2.7962 3.5667 'International Tables Vol C Tables 4.2.6.8 and 6.1.1.4'
Sb Sb -0.5866 1.5461 'International Tables Vol C Tables 4.2.6.8 and 6.1.1.4'

loop_
_geom_angle_atom_site_label_1
_geom_angle_atom_site_label_2
_geom_angle_atom_site_label_3
_geom_angle
_geom_angle_site_symmetry_1
_geom_angle_site_symmetry_3
Ga3 Y1 Sb3 0.00(9) 2_564 2_564
Ga3 Y1 Sb1 173.10(10) 2_564 4_455
Sb3 Y1 Sb1 173.10(10) 2_564 4_455
Ga3 Y1 Sb1 92.36(8) 2_564 8_665
Sb3 Y1 Sb1 92.36(8) 2_564 8_665
Sb1 Y1 Sb1 88.67(6) 4_455 8_665
Ga3 Y1 Ga2 87.96(8) 2_564 5_565
Sb3 Y1 Ga2 87.96(8) 2_564 5_565
Sb1 Y1 Ga2 98.92(8) 4_455 5_565
Sb1 Y1 Ga2 85.72(7) 8_665 5_565
Ga3 Y1 Sb2 87.96(8) 2_564 5_565
Sb3 Y1 Sb2 87.96(8) 2_564 5_565
Sb1 Y1 Sb2 98.92(8) 4_455 5_565
Sb1 Y1 Sb2 85.72(7) 8_665 5_565
Ga2 Y1 Sb2 0.00(10) 5_565 5_565
Ga3 Y1 Ga3 88.95(6) 2_564 5_566
Sb3 Y1 Ga3 88.95(6) 2_564 5_566
Sb1 Y1 Ga3 94.47(7) 4_455 5_566
Sb1 Y1 Ga3 141.80(10) 8_665 5_566
Ga2 Y1 Ga3 56.16(6) 5_565 5_566
Sb2 Y1 Ga3 56.16(6) 5_565 5_566
Ga3 Y1 Sb3 88.95(6) 2_564 5_566
Sb3 Y1 Sb3 88.95(6) 2_564 5_566
Sb1 Y1 Sb3 94.47(7) 4_455 5_566
Sb1 Y1 Sb3 141.80(10) 8_665 5_566
Ga2 Y1 Sb3 56.16(6) 5_565 5_566
Sb2 Y1 Sb3 56.16(6) 5_565 5_566
Ga3 Y1 Sb3 0.00(7) 5_566 5_566
Ga3 Y1 Sb1 91.37(9) 2_564 3_556
Sb3 Y1 Sb1 91.37(9) 2_564 3_556
Sb1 Y1 Sb1 82.83(5) 4_455 3_556
Sb1 Y1 Sb1 131.12(7) 8_665 3_556
Ga2 Y1 Sb1 143.13(8) 5_565 3_556
Sb2 Y1 Sb1 143.13(8) 5_565 3_556
Ga3 Y1 Sb1 86.97(8) 5_566 3_556
Sb3 Y1 Sb1 86.97(8) 5_566 3_556
Ga3 Y1 Y3 55.39(8) 2_564 5_566
Sb3 Y1 Y3 55.39(8) 2_564 5_566
Sb1 Y1 Y3 122.66(8) 4_455 5_566
Sb1 Y1 Y3 147.32(8) 8_665 5_566
Ga2 Y1 Y3 97.11(7) 5_565 5_566
Sb2 Y1 Y3 97.11(7) 5_565 5_566
Ga3 Y1 Y3 52.89(8) 5_566 5_566
Sb3 Y1 Y3 52.89(8) 5_566 5_566
Sb1 Y1 Y3 53.99(5) 3_556 5_566
Ga3 Y1 Y3 53.70(8) 2_564 2_564
Sb3 Y1 Y3 53.70(8) 2_564 2_564
Sb1 Y1 Y3 131.37(9) 4_455 2_564
Sb1 Y1 Y3 54.07(5) 8_665 2_564
Ga2 Y1 Y3 53.81(7) 5_565 2_564
Sb2 Y1 Y3 53.81(7) 5_565 2_564
Ga3 Y1 Y3 98.36(7) 5_566 2_564
Sb3 Y1 Y3 98.36(7) 5_566 2_564
Sb1 Y1 Y3 144.27(9) 3_556 2_564
Y3 Y1 Y3 101.99(7) 5_566 2_564
Ga3 Y1 Y2 133.96(8) 2_564 3
Sb3 Y1 Y2 133.96(8) 2_564 3
Sb1 Y1 Y2 52.03(5) 4_455 3
Sb1 Y1 Y2 104.57(7) 8_665 3
Ga2 Y1 Y2 52.08(6) 5_565 3
Sb2 Y1 Y2 52.08(6) 5_565 3
Ga3 Y1 Y2 51.87(7) 5_566 3
Sb3 Y1 Y2 51.87(7) 5_566 3
Sb1 Y1 Y2 107.27(6) 3_556 3
Y3 Y1 Y2 102.65(7) 5_566 3
Y3 Y1 Y2 103.57(7) 2_564 3
Ga2 Y2 Sb2 0.00(8) 6_656 6_656
Ga2 Y2 Sb1 164.70(8) 6_656 2_554
Sb2 Y2 Sb1 164.70(8) 6_656 2_554
Ga2 Y2 Ga3 94.07(8) 6_656 1_554
Sb2 Y2 Ga3 94.07(8) 6_656 1_554
Sb1 Y2 Ga3 97.83(8) 2_554 1_554
Ga2 Y2 Sb3 94.07(8) 6_656 1_554
Sb2 Y2 Sb3 94.07(8) 6_656 1_554
Sb1 Y2 Sb3 97.83(8) 2_554 1_554
Ga3 Y2 Sb3 0.00(13) 1_554 1_554
Ga2 Y2 Sb2 92.58(6) 6_656 .
Sb2 Y2 Sb2 92.58(6) 6_656 .
Sb1 Y2 Sb2 101.86(7) 2_554 .
Ga3 Y2 Sb2 58.08(7) 1_554 .
Sb3 Y2 Sb2 58.08(7) 1_554 .
Ga2 Y2 Sb1 89.09(8) 6_656 .
Sb2 Y2 Sb1 89.09(8) 6_656 .
Sb1 Y2 Sb1 86.10(5) 2_554 .
Ga3 Y2 Sb1 147.29(9) 1_554 .
Sb3 Y2 Sb1 147.29(9) 1_554 .
Sb2 Y2 Sb1 89.27(7) . .
Ga2 Y2 Sb1 89.36(7) 6_656 6_656
Sb2 Y2 Sb1 89.36(7) 6_656 6_656
Sb1 Y2 Sb1 80.79(6) 2_554 6_656
Ga3 Y2 Sb1 91.36(8) 1_554 6_656
Sb3 Y2 Sb1 91.36(8) 1_554 6_656
Sb2 Y2 Sb1 149.45(9) . 6_656
Sb1 Y2 Sb1 121.26(7) . 6_656
Ga2 Y2 Y3 57.44(7) 6_656 6_656
Sb2 Y2 Y3 57.44(7) 6_656 6_656
Sb1 Y2 Y3 123.23(8) 2_554 6_656
Ga3 Y2 Y3 55.16(8) 1_554 6_656
Sb3 Y2 Y3 55.16(8) 1_554 6_656
Sb2 Y2 Y3 101.25(7) . 6_656
Sb1 Y2 Y3 144.98(9) . 6_656
Sb1 Y2 Y3 55.09(4) 6_656 6_656
Ga2 Y2 Y3 54.54(7) 6_656 .
Sb2 Y2 Y3 54.54(7) 6_656 .
Sb1 Y2 Y3 131.04(7) 2_554 .
Ga3 Y2 Y3 102.27(7) 1_554 .
Sb3 Y2 Y3 102.27(7) 1_554 .
Sb2 Y2 Y3 56.00(7) . .
Sb1 Y2 Y3 54.35(5) . .
Sb1 Y2 Y3 141.77(8) 6_656 .
Y3 Y2 Y3 104.78(7) 6_656 .
Ga2 Y2 Y1 141.93(8) 6_656 3_545
Sb2 Y2 Y1 141.93(8) 6_656 3_545
Sb1 Y2 Y1 53.28(5) 2_554 3_545
Ga3 Y2 Y1 54.61(7) 1_554 3_545
Sb3 Y2 Y1 54.61(7) 1_554 3_545
Sb2 Y2 Y1 54.06(6) . 3_545
Sb1 Y2 Y1 106.25(7) . 3_545
Sb1 Y2 Y1 110.17(6) 6_656 3_545
Y3 Y2 Y1 106.93(8) 6_656 3_545
Y3 Y2 Y1 106.78(7) . 3_545
Sb3 Y3 Ga3 90.27(10) . 6_557
Sb3 Y3 Sb3 90.27(10) . 6_557
Ga3 Y3 Sb3 0.00(12) 6_557 6_557
Sb3 Y3 Ga2 88.61(11) . 6_656
Ga3 Y3 Ga2 178.88(15) 6_557 6_656
Sb3 Y3 Ga2 178.88(15) 6_557 6_656
Sb3 Y3 Sb2 88.61(11) . 6_656
Ga3 Y3 Sb2 178.88(15) 6_557 6_656
Sb3 Y3 Sb2 178.88(15) 6_557 6_656
Ga2 Y3 Sb2 0.00(9) 6_656 6_656
Sb3 Y3 Sb1 92.50(6) . .
Ga3 Y3 Sb1 92.08(7) 6_557 .
Sb3 Y3 Sb1 92.08(7) 6_557 .
Ga2 Y3 Sb1 87.97(7) 6_656 .
Sb2 Y3 Sb1 87.97(7) 6_656 .
Sb3 Y3 Sb1 92.50(6) . 7_565
Ga3 Y3 Sb1 92.08(7) 6_557 7_565
Sb3 Y3 Sb1 92.08(7) 6_557 7_565
Ga2 Y3 Sb1 87.97(7) 6_656 7_565
Sb2 Y3 Sb1 87.97(7) 6_656 7_565
Sb1 Y3 Sb1 173.48(12) . 7_565
Sb3 Y3 Sb2 178.43(14) . .
Ga3 Y3 Sb2 91.30(11) 6_557 .
Sb3 Y3 Sb2 91.30(11) 6_557 .
Ga2 Y3 Sb2 89.81(9) 6_656 .
Sb2 Y3 Sb2 89.81(9) 6_656 .
Sb1 Y3 Sb2 87.44(6) . .
Sb1 Y3 Sb2 87.44(6) 7_565 .
Sb3 Y3 Y2 127.54(10) . 6_556
Ga3 Y3 Y2 55.20(7) 6_557 6_556
Sb3 Y3 Y2 55.20(7) 6_557 6_556
Ga2 Y3 Y2 125.62(9) 6_656 6_556
Sb2 Y3 Y2 125.62(9) 6_656 6_556
Sb1 Y3 Y2 56.06(5) . 6_556
Sb1 Y3 Y2 123.14(9) 7_565 6_556
Sb2 Y3 Y2 53.60(6) . 6_556
Sb3 Y3 Y2 127.54(10) . 4_455
Ga3 Y3 Y2 55.20(7) 6_557 4_455
Sb3 Y3 Y2 55.20(7) 6_557 4_455
Ga2 Y3 Y2 125.62(9) 6_656 4_455
Sb2 Y3 Y2 125.62(9) 6_656 4_455
Sb1 Y3 Y2 123.14(9) . 4_455
Sb1 Y3 Y2 56.06(5) 7_565 4_455
Sb2 Y3 Y2 53.60(6) . 4_455
Y2 Y3 Y2 67.20(8) 6_556 4_455
Y2 Sb1 Y2 145.80(7) 2 .
Y2 Sb1 Y3 141.73(9) 2 .
Y2 Sb1 Y3 71.52(7) . .
Y2 Sb1 Y1 74.69(5) 2 4
Y2 Sb1 Y1 75.04(6) . 4
Y3 Sb1 Y1 142.49(9) . 4
Y2 Sb1 Y2 99.21(6) 2 6_556
Y2 Sb1 Y2 85.38(5) . 6_556
Y3 Sb1 Y2 68.85(7) . 6_556
Y1 Sb1 Y2 124.92(6) 4 6_556
Y2 Sb1 Y1 109.36(6) 2 8_656
Y2 Sb1 Y1 86.86(7) . 8_656
Y3 Sb1 Y1 70.54(7) . 8_656
Y1 Sb1 Y1 91.33(6) 4 8_656
Y2 Sb1 Y1 139.04(5) 6_556 8_656
Y2 Sb1 Y1 73.73(6) 2 3_546
Y2 Sb1 Y1 139.94(5) . 3_546
Y3 Sb1 Y1 68.43(7) . 3_546
Y1 Sb1 Y1 142.77(7) 4 3_546
Y2 Sb1 Y1 79.50(7) 6_556 3_546
Y1 Sb1 Y1 81.05(4) 8_656 3_546
Y2 Sb1 Sb1 50.25(4) 2 5_556
Y2 Sb1 Sb1 124.69(7) . 5_556
Y3 Sb1 Sb1 108.59(8) . 5_556
Y1 Sb1 Sb1 104.13(5) 4 5_556
Y2 Sb1 Sb1 48.96(5) 6_556 5_556
Y1 Sb1 Sb1 147.30(7) 8_656 5_556
Y1 Sb1 Sb1 69.14(5) 3_546 5_556
Ga3 Sb2 Sb3 0.00(9) 1_554 1_554
Ga3 Sb2 Y2 140.02(5) 1_554 6_556
Sb3 Sb2 Y2 140.02(5) 1_554 6_556
Ga3 Sb2 Y2 140.02(5) 1_554 4_455
Sb3 Sb2 Y2 140.02(5) 1_554 4_455
Y2 Sb2 Y2 79.85(9) 6_556 4_455
Ga3 Sb2 Y2 60.91(7) 1_554 7_565
Sb3 Sb2 Y2 60.91(7) 1_554 7_565
Y2 Sb2 Y2 139.34(9) 6_556 7_565
Y2 Sb2 Y2 87.04(6) 4_455 7_565
Ga3 Sb2 Y2 60.91(7) 1_554 .
Sb3 Sb2 Y2 60.91(7) 1_554 .
Y2 Sb2 Y2 87.04(6) 6_556 .
Y2 Sb2 Y2 139.34(9) 4_455 .
Y2 Sb2 Y2 78.29(9) 7_565 .
Ga3 Sb2 Y3 115.74(10) 1_554 6_556
Sb3 Sb2 Y3 115.74(10) 1_554 6_556
Y2 Sb2 Y3 72.28(7) 6_556 6_556
Y2 Sb2 Y3 72.28(7) 4_455 6_556
Y2 Sb2 Y3 139.06(5) 7_565 6_556
Y2 Sb2 Y3 139.06(5) . 6_556
Ga3 Sb2 Y1 62.39(6) 1_554 3_545
Sb3 Sb2 Y1 62.39(6) 1_554 3_545
Y2 Sb2 Y1 87.35(6) 6_556 3_545
Y2 Sb2 Y1 142.58(9) 4_455 3_545
Y2 Sb2 Y1 123.28(10) 7_565 3_545
Y2 Sb2 Y1 73.86(6) . 3_545
Y3 Sb2 Y1 70.34(7) 6_556 3_545
Ga3 Sb2 Y1 62.39(7) 1_554 5_565
Sb3 Sb2 Y1 62.39(7) 1_554 5_565
Y2 Sb2 Y1 142.58(9) 6_556 5_565
Y2 Sb2 Y1 87.35(6) 4_455 5_565
Y2 Sb2 Y1 73.86(6) 7_565 5_565
Y2 Sb2 Y1 123.28(10) . 5_565
Y3 Sb2 Y1 70.34(7) 6_556 5_565
Y1 Sb2 Y1 81.81(10) 3_545 5_565
Ga3 Sb2 Y3 115.55(10) 1_554 .
Sb3 Sb2 Y3 115.55(10) 1_554 .
Y2 Sb2 Y3 68.96(7) 6_556 .
Y2 Sb2 Y3 68.96(7) 4_455 .
Y2 Sb2 Y3 70.40(7) 7_565 .
Y2 Sb2 Y3 70.40(7) . .
Y3 Sb2 Y3 128.71(11) 6_556 .
Y1 Sb2 Y3 137.61(5) 3_545 .
Y1 Sb2 Y3 137.61(5) 5_565 .
Y1 Sb3 Y1 88.22(12) 8_656 2_565
Y1 Sb3 Ga2 135.88(6) 8_656 1_556
Y1 Sb3 Ga2 135.88(6) 2_565 1_556
Y1 Sb3 Sb2 135.88(6) 8_656 1_556
Y1 Sb3 Sb2 135.88(6) 2_565 1_556
Ga2 Sb3 Sb2 0.00(9) 1_556 1_556
Y1 Sb3 Y3 73.76(9) 8_656 .
Y1 Sb3 Y3 73.76(9) 2_565 .
Ga2 Sb3 Y3 113.98(11) 1_556 .
Sb2 Sb3 Y3 113.98(11) 1_556 .
Y1 Sb3 Y3 71.87(8) 8_656 6_657
Y1 Sb3 Y3 71.87(8) 2_565 6_657
Ga2 Sb3 Y3 114.62(12) 1_556 6_657
Sb2 Sb3 Y3 114.62(12) 1_556 6_657
Y3 Sb3 Y3 131.40(13) . 6_657
Y1 Sb3 Y2 84.27(7) 8_656 1_556
Y1 Sb3 Y2 141.23(12) 2_565 1_556
Ga2 Sb3 Y2 61.01(7) 1_556 1_556
Sb2 Sb3 Y2 61.01(7) 1_556 1_556
Y3 Sb3 Y2 138.56(6) . 1_556
Y3 Sb3 Y2 69.64(8) 6_657 1_556
Y1 Sb3 Y2 141.23(12) 8_656 7_566
Y1 Sb3 Y2 84.27(7) 2_565 7_566
Ga2 Sb3 Y2 61.01(7) 1_556 7_566
Sb2 Sb3 Y2 61.01(7) 1_556 7_566
Y3 Sb3 Y2 138.56(6) . 7_566
Y3 Sb3 Y2 69.64(8) 6_657 7_566
Y2 Sb3 Y2 78.38(11) 1_556 7_566
Y1 Sb3 Y1 84.21(6) 8_656 3_546
Y1 Sb3 Y1 143.39(12) 2_565 3_546
Ga2 Sb3 Y1 61.45(7) 1_556 3_546
Sb2 Sb3 Y1 61.45(7) 1_556 3_546
Y3 Sb3 Y1 69.72(8) . 3_546
Y3 Sb3 Y1 137.49(6) 6_657 3_546
Y2 Sb3 Y1 73.52(6) 1_556 3_546
Y2 Sb3 Y1 122.45(12) 7_566 3_546
Y1 Sb3 Y1 143.39(12) 8_656 5_566
Y1 Sb3 Y1 84.21(6) 2_565 5_566
Ga2 Sb3 Y1 61.45(7) 1_556 5_566
Sb2 Sb3 Y1 61.45(7) 1_556 5_566
Y3 Sb3 Y1 69.72(8) . 5_566
Y3 Sb3 Y1 137.49(6) 6_657 5_566
Y2 Sb3 Y1 122.45(12) 1_556 5_566
Y2 Sb3 Y1 73.51(6) 7_566 5_566
Y1 Sb3 Y1 80.95(10) 3_546 5_566

loop_
_geom_bond_atom_site_label_1
_geom_bond_atom_site_label_2
_geom_bond_distance
_geom_bond_site_symmetry_2
Y1 Ga3 2.995(3) 2_564
Y1 Sb3 2.995(3) 2_564
Y1 Sb1 3.139(2) 4_455
Y1 Sb1 3.162(3) 8_665
Y1 Ga2 3.183(3) 5_565
Y1 Sb2 3.183(3) 5_565
Y1 Ga3 3.211(3) 5_566
Y1 Sb3 3.211(3) 5_566
Y1 Sb1 3.246(3) 3_556
Y1 Y3 3.576(3) 5_566
Y1 Y3 3.622(3) 2_564
Y1 Y2 3.777(3) 3
Y2 Ga2 3.051(3) 6_656
Y2 Sb2 3.051(3) 6_656
Y2 Sb1 3.087(2) 2_554
Y2 Ga3 3.099(3) 1_554
Y2 Sb3 3.099(3) 1_554
Y2 Sb2 3.102(3) .
Y2 Sb1 3.102(3) .
Y2 Sb1 3.147(2) 6_656
Y2 Y3 3.538(3) 6_656
Y2 Y3 3.631(3) .
Y2 Y1 3.777(3) 3_545
Y3 Sb3 3.041(5) .
Y3 Ga3 3.097(4) 6_557
Y3 Sb3 3.097(4) 6_557
Y3 Ga2 3.105(4) 6_656
Y3 Sb2 3.105(4) 6_656
Y3 Sb1 3.1108(11) .
Y3 Sb1 3.1109(11) 7_565
Y3 Sb2 3.195(4) .
Y3 Y2 3.538(3) 6_556
Y3 Y2 3.538(3) 4_455
Sb1 Y2 3.087(2) 2
Sb1 Y1 3.139(2) 4
Sb1 Y2 3.147(2) 6_556
Sb1 Y1 3.162(3) 8_656
Sb1 Y1 3.246(3) 3_546
Sb1 Sb1 4.040(3) 5_556
Sb2 Ga3 3.010(3) 1_554
Sb2 Sb3 3.010(3) 1_554
Sb2 Y2 3.051(3) 6_556
Sb2 Y2 3.051(3) 4_455
Sb2 Y2 3.102(3) 7_565
Sb2 Y3 3.105(4) 6_556
Sb2 Y1 3.183(3) 3_545
Sb2 Y1 3.183(3) 5_565
Sb3 Y1 2.995(3) 8_656
Sb3 Y1 2.995(3) 2_565
Sb3 Ga2 3.010(3) 1_556
Sb3 Sb2 3.010(3) 1_556
Sb3 Y3 3.097(4) 6_657
Sb3 Y2 3.099(3) 1_556
Sb3 Y2 3.099(3) 7_566
Sb3 Y1 3.211(3) 3_546
Sb3 Y1 3.211(3) 5_566
